data_7224555
loop_
_publ_author_name
'Yu, Hai-Bin'
'Li, Hai-Tao'
'Zhang, Peng'
'Famulari, Antonino'
'Guo, Fang'
'Bargigia, Ilaria'
'Mart\'i-Rujas, Javier'

_publ_section_title
;
 Exploiting polymorphism in second sphere coordination: thermal
 transformation, NLO properties and selective mechanochemical synthesis
;
_journal_issue 14
_journal_name_full CrystEngComm
_journal_page_first 2408
_journal_paper_doi 10.1039/C6CE00366D
_journal_volume 18
_journal_year 2016
_chemical_formula_sum 'C34 H38 N2'
_chemical_formula_weight 474.66
_chemical_name_systematic
; 
 ? 
;
_space_group_IT_number 15
_symmetry_cell_setting monoclinic
_symmetry_space_group_name_Hall '-C 2yc'
_symmetry_space_group_name_H-M 'C 1 2/c 1'
_atom_sites_solution_hydrogens geom
_atom_sites_solution_primary direct
_atom_sites_solution_secondary difmap
_audit_creation_method SHELXL-97
_audit_update_record
;
2016-02-10 deposited with the CCDC.
2016-03-09 downloaded from the CCDC.
;
_cell_angle_alpha 90.00
_cell_angle_beta 106.739(17)
_cell_angle_gamma 90.00
_cell_formula_units_Z 4
_cell_length_a 17.33(3)
_cell_length_b 11.523(17)
_cell_length_c 14.65(2)
_cell_measurement_temperature 293(2)
_cell_volume 2802(7)
_computing_structure_refinement 'SHELXL-97 (Sheldrick, 1997)'
_computing_structure_solution 'SHELXS-97 (Sheldrick, 1990)'
_diffrn_ambient_temperature 293(2)
_diffrn_measured_fraction_theta_full 0.990
_diffrn_measured_fraction_theta_max 0.990
_diffrn_measurement_device_type 'Bruker P4'
_diffrn_radiation_monochromator graphite
_diffrn_radiation_source 'fine-focus sealed tube'
_diffrn_radiation_type MoK\a
_diffrn_radiation_wavelength 0.71073
_diffrn_reflns_av_R_equivalents 0.0319
_diffrn_reflns_av_sigmaI/netI 0.0383
_diffrn_reflns_limit_h_max 16
_diffrn_reflns_limit_h_min -22
_diffrn_reflns_limit_k_max 14
_diffrn_reflns_limit_k_min -14
_diffrn_reflns_limit_l_max 18
_diffrn_reflns_limit_l_min -15
_diffrn_reflns_number 8177
_diffrn_reflns_theta_full 27.48
_diffrn_reflns_theta_max 27.48
_diffrn_reflns_theta_min 2.15
_exptl_absorpt_coefficient_mu 0.065
_exptl_crystal_colour colorless
_exptl_crystal_density_diffrn 1.125
_exptl_crystal_density_method 'not measured'
_exptl_crystal_description needle
_exptl_crystal_F_000 1024
_exptl_crystal_size_max 0.23
_exptl_crystal_size_mid 0.20
_exptl_crystal_size_min 0.15
_refine_diff_density_max 0.202
_refine_diff_density_min -0.237
_refine_diff_density_rms 0.067
_refine_ls_extinction_method none
_refine_ls_goodness_of_fit_ref 1.000
_refine_ls_hydrogen_treatment mixed
_refine_ls_matrix_type full
_refine_ls_number_parameters 163
_refine_ls_number_reflns 3185
_refine_ls_number_restraints 0
_refine_ls_restrained_S_all 1.000
_refine_ls_R_factor_all 0.0889
_refine_ls_R_factor_gt 0.0539
_refine_ls_shift/su_max 0.004
_refine_ls_shift/su_mean 0.001
_refine_ls_structure_factor_coef Fsqd
_refine_ls_weighting_details 'calc w=1/[\s^2^(Fo^2^)+(0.0805P)^2^+0.2354P] where P=(Fo^2^+2Fc^2^)/3'
_refine_ls_weighting_scheme calc
_refine_ls_wR_factor_gt 0.1376
_refine_ls_wR_factor_ref 0.1607
_reflns_number_gt 1893
_reflns_number_total 3185
_reflns_threshold_expression >2sigma(I)
_cod_data_source_file c6ce00366d2.cif
_cod_data_source_block 6
_cod_depositor_comments 'Adding full bibliography for 7224553--7224555.cif.'
_cod_original_sg_symbol_H-M C2/c
_cod_database_code 7224555

loop_
_symmetry_equiv_pos_as_xyz
'x, y, z'
'-x, y, -z+1/2'
'x+1/2, y+1/2, z'
'-x+1/2, y+1/2, -z+1/2'
'-x, -y, -z'
'x, -y, z-1/2'
'-x+1/2, -y+1/2, -z'
'x+1/2, -y+1/2, z-1/2'

loop_
_atom_site_label
_atom_site_type_symbol
_atom_site_fract_x
_atom_site_fract_y
_atom_site_fract_z
_atom_site_U_iso_or_equiv
_atom_site_adp_type
_atom_site_occupancy
_atom_site_symmetry_multiplicity
_atom_site_calc_flag
_atom_site_refinement_flags
N1 N -0.07600(6) 0.47642(10) -0.32313(9) 0.0512(3) Uani 1 1 d .
C1 C -0.04583(8) 0.58646(12) -0.27496(11) 0.0501(4) Uani 1 1 d .
H1 H -0.0721 0.5960 -0.2245 0.060 Uiso 1 1 calc R
C2 C -0.04497(10) 0.45240(13) -0.40499(12) 0.0590(4) Uani 1 1 d .
H2A H 0.0125 0.4680 -0.3868 0.071 Uiso 1 1 calc R
H2B H -0.0708 0.5044 -0.4569 0.071 Uiso 1 1 calc R
C3 C -0.20113(8) 0.47216(14) -0.27147(12) 0.0572(4) Uani 1 1 d .
C4 C -0.05947(9) 0.32955(14) -0.43901(12) 0.0577(4) Uani 1 1 d .
C5 C -0.16449(8) 0.47023(15) -0.35304(12) 0.0628(4) Uani 1 1 d .
H5A H -0.1810 0.3995 -0.3893 0.075 Uiso 1 1 calc R
H5B H -0.1856 0.5352 -0.3949 0.075 Uiso 1 1 calc R
C6 C -0.06618(10) 0.69585(13) -0.33754(13) 0.0669(5) Uani 1 1 d .
H6A H -0.0371 0.6938 -0.3851 0.080 Uiso 1 1 calc R
H6B H -0.1234 0.6966 -0.3706 0.080 Uiso 1 1 calc R
C7 C -0.02036(11) 0.23947(16) -0.38200(14) 0.0735(5) Uani 1 1 d .
H7A H 0.0148 0.2555 -0.3222 0.088 Uiso 1 1 calc R
C8 C -0.18371(10) 0.38750(15) -0.20293(14) 0.0725(5) Uani 1 1 d .
H8A H -0.1471 0.3295 -0.2055 0.087 Uiso 1 1 calc R
C9 C -0.04405(11) 0.80596(14) -0.27838(16) 0.0833(6) Uani 1 1 d .
H9A H -0.0551 0.8730 -0.3202 0.100 Uiso 1 1 calc R
H9B H -0.0770 0.8120 -0.2352 0.100 Uiso 1 1 calc R
C10 C -0.25601(10) 0.55670(16) -0.26493(15) 0.0785(6) Uani 1 1 d .
H10A H -0.2686 0.6156 -0.3102 0.094 Uiso 1 1 calc R
C11 C -0.11140(11) 0.30310(18) -0.52721(14) 0.0798(6) Uani 1 1 d .
H11A H -0.1379 0.3626 -0.5668 0.096 Uiso 1 1 calc R
C12 C -0.21992(13) 0.3869(2) -0.12944(16) 0.0902(6) Uani 1 1 d .
H12A H -0.2074 0.3290 -0.0832 0.108 Uiso 1 1 calc R
C13 C -0.27391(12) 0.4717(2) -0.12573(18) 0.0976(8) Uani 1 1 d .
H13A H -0.2981 0.4717 -0.0767 0.117 Uiso 1 1 calc R
C14 C -0.08525(19) 0.1019(2) -0.5011(3) 0.1162(10) Uani 1 1 d .
H14A H -0.0937 0.0256 -0.5221 0.139 Uiso 1 1 calc R
C15 C -0.29239(13) 0.5556(2) -0.19303(19) 0.0996(7) Uani 1 1 d .
H15A H -0.3298 0.6126 -0.1907 0.119 Uiso 1 1 calc R
C16 C -0.12447(15) 0.1897(3) -0.5574(2) 0.1086(9) Uani 1 1 d .
H16A H -0.1603 0.1731 -0.6166 0.130 Uiso 1 1 calc R
C17 C -0.03294(15) 0.12588(18) -0.4128(2) 0.1018(8) Uani 1 1 d .
H17A H -0.0062 0.0658 -0.3741 0.122 Uiso 1 1 calc R

loop_
_atom_site_aniso_label
_atom_site_aniso_U_11
_atom_site_aniso_U_22
_atom_site_aniso_U_33
_atom_site_aniso_U_23
_atom_site_aniso_U_13
_atom_site_aniso_U_12
N1 0.0440(6) 0.0567(8) 0.0562(8) -0.0064(6) 0.0199(5) -0.0047(5)
C1 0.0446(7) 0.0480(8) 0.0603(9) -0.0013(7) 0.0191(6) 0.0004(6)
C2 0.0594(9) 0.0644(10) 0.0594(10) -0.0023(8) 0.0270(7) -0.0010(7)
C3 0.0407(7) 0.0672(10) 0.0644(10) -0.0171(8) 0.0166(7) -0.0126(7)
C4 0.0515(8) 0.0682(10) 0.0593(10) -0.0097(8) 0.0254(7) -0.0045(7)
C5 0.0474(9) 0.0787(11) 0.0631(10) -0.0106(8) 0.0175(7) -0.0085(7)
C6 0.0577(9) 0.0584(10) 0.0832(13) 0.0104(8) 0.0179(8) 0.0082(7)
C7 0.0714(11) 0.0709(12) 0.0823(13) -0.0005(10) 0.0285(9) -0.0066(9)
C8 0.0638(10) 0.0742(11) 0.0850(13) -0.0079(10) 0.0305(9) -0.0099(8)
C9 0.0860(12) 0.0505(10) 0.1170(17) 0.0086(10) 0.0347(12) 0.0103(8)
C10 0.0580(10) 0.0864(13) 0.0938(15) -0.0152(11) 0.0264(10) 0.0024(9)
C11 0.0625(10) 0.1062(15) 0.0714(12) -0.0212(11) 0.0204(9) -0.0085(10)
C12 0.0828(14) 0.1099(16) 0.0825(14) -0.0046(12) 0.0310(11) -0.0310(12)
C13 0.0669(13) 0.145(2) 0.0925(17) -0.0398(15) 0.0413(12) -0.0298(13)
C14 0.119(2) 0.0912(18) 0.174(3) -0.0637(19) 0.098(2) -0.0442(16)
C15 0.0671(13) 0.1254(19) 0.115(2) -0.0403(16) 0.0410(13) 0.0023(12)
C16 0.0863(16) 0.143(2) 0.1083(19) -0.0671(18) 0.0463(14) -0.0440(15)
C17 0.1115(17) 0.0668(13) 0.148(2) -0.0036(14) 0.0713(17) -0.0035(12)

loop_
_atom_type_symbol
_atom_type_description
_atom_type_scat_dispersion_real
_atom_type_scat_dispersion_imag
_atom_type_scat_source
C C 0.0033 0.0016 'International Tables Vol C Tables 4.2.6.8 and 6.1.1.4'
H H 0.0000 0.0000 'International Tables Vol C Tables 4.2.6.8 and 6.1.1.4'
N N 0.0061 0.0033 'International Tables Vol C Tables 4.2.6.8 and 6.1.1.4'

loop_
_geom_angle_atom_site_label_1
_geom_angle_atom_site_label_2
_geom_angle_atom_site_label_3
_geom_angle
_geom_angle_site_symmetry_1
_geom_angle_site_symmetry_3
C1 N1 C2 112.90(12) . .
C1 N1 C5 112.37(11) . .
C2 N1 C5 109.99(14) . .
N1 C1 C6 115.54(16) . .
N1 C1 C1 113.67(8) . 2_554
C6 C1 C1 108.05(10) . 2_554
N1 C1 H1 106.3 . .
C6 C1 H1 106.3 . .
C1 C1 H1 106.3 2_554 .
N1 C2 C4 112.48(12) . .
N1 C2 H2A 109.1 . .
C4 C2 H2A 109.1 . .
N1 C2 H2B 109.1 . .
C4 C2 H2B 109.1 . .
H2A C2 H2B 107.8 . .
C8 C3 C10 117.48(18) . .
C8 C3 C5 121.11(16) . .
C10 C3 C5 121.36(18) . .
C11 C4 C7 118.33(18) . .
C11 C4 C2 121.48(16) . .
C7 C4 C2 120.19(17) . .
N1 C5 C3 113.88(15) . .
N1 C5 H5A 108.8 . .
C3 C5 H5A 108.8 . .
N1 C5 H5B 108.8 . .
C3 C5 H5B 108.8 . .
H5A C5 H5B 107.7 . .
C9 C6 C1 111.51(18) . .
C9 C6 H6A 109.3 . .
C1 C6 H6A 109.3 . .
C9 C6 H6B 109.3 . .
C1 C6 H6B 109.3 . .
H6A C6 H6B 108.0 . .
C17 C7 C4 120.7(2) . .
C17 C7 H7A 119.6 . .
C4 C7 H7A 119.6 . .
C3 C8 C12 121.1(2) . .
C3 C8 H8A 119.4 . .
C12 C8 H8A 119.4 . .
C9 C9 C6 111.20(12) 2_554 .
C9 C9 H9A 109.4 2_554 .
C6 C9 H9A 109.4 . .
C9 C9 H9B 109.4 2_554 .
C6 C9 H9B 109.4 . .
H9A C9 H9B 108.0 . .
C15 C10 C3 121.5(2) . .
C15 C10 H10A 119.3 . .
C3 C10 H10A 119.3 . .
C4 C11 C16 120.9(2) . .
C4 C11 H11A 119.6 . .
C16 C11 H11A 119.6 . .
C13 C12 C8 119.6(2) . .
C13 C12 H12A 120.2 . .
C8 C12 H12A 120.2 . .
C15 C13 C12 120.3(2) . .
C15 C13 H13A 119.9 . .
C12 C13 H13A 119.9 . .
C16 C14 C17 120.1(2) . .
C16 C14 H14A 120.0 . .
C17 C14 H14A 120.0 . .
C13 C15 C10 120.1(2) . .
C13 C15 H15A 120.0 . .
C10 C15 H15A 120.0 . .
C14 C16 C11 120.3(2) . .
C14 C16 H16A 119.9 . .
C11 C16 H16A 119.9 . .
C14 C17 C7 119.7(2) . .
C14 C17 H17A 120.1 . .
C7 C17 H17A 120.1 . .

loop_
_geom_bond_atom_site_label_1
_geom_bond_atom_site_label_2
_geom_bond_distance
_geom_bond_site_symmetry_2
N1 C1 1.472(2) .
N1 C2 1.475(2) .
N1 C5 1.470(3) .
C1 C6 1.539(3) .
C1 C1 1.546(4) 2_554
C1 H1 0.9800 .
C2 C4 1.498(3) .
C2 H2A 0.9700 .
C2 H2B 0.9700 .
C3 C8 1.370(3) .
C3 C10 1.384(3) .
C3 C5 1.506(3) .
C4 C11 1.379(3) .
C4 C7 1.381(3) .
C5 H5A 0.9700 .
C5 H5B 0.9700 .
C6 C9 1.522(3) .
C6 H6A 0.9700 .
C6 H6B 0.9700 .
C7 C17 1.381(3) .
C7 H7A 0.9300 .
C8 C12 1.394(3) .
C8 H8A 0.9300 .
C9 C9 1.514(4) 2_554
C9 H9A 0.9700 .
C9 H9B 0.9700 .
C10 C15 1.375(3) .
C10 H10A 0.9300 .
C11 C16 1.378(4) .
C11 H11A 0.9300 .
C12 C13 1.365(3) .
C12 H12A 0.9300 .
C13 C15 1.352(3) .
C13 H13A 0.9300 .
C14 C16 1.357(4) .
C14 C17 1.377(4) .
C14 H14A 0.9300 .
C15 H15A 0.9300 .
C16 H16A 0.9300 .
C17 H17A 0.9300 .

loop_
_geom_torsion_atom_site_label_1
_geom_torsion_atom_site_label_2
_geom_torsion_atom_site_label_3
_geom_torsion_atom_site_label_4
_geom_torsion
_geom_torsion_site_symmetry_1
_geom_torsion_site_symmetry_4
C2 N1 C1 C6 59.33(18) . .
C5 N1 C1 C6 -65.77(16) . .
C2 N1 C1 C1 -66.4(2) . 2_554
C5 N1 C1 C1 168.46(15) . 2_554
C1 N1 C2 C4 166.40(12) . .
C5 N1 C2 C4 -67.21(16) . .
N1 C2 C4 C11 113.3(2) . .
N1 C2 C4 C7 -67.0(2) . .
C1 N1 C5 C3 -63.72(18) . .
C2 N1 C5 C3 169.59(14) . .
C8 C3 C5 N1 -60.6(2) . .
C10 C3 C5 N1 121.94(17) . .
N1 C1 C6 C9 171.17(12) . .
C1 C1 C6 C9 -60.24(19) 2_554 .
C11 C4 C7 C17 0.1(2) . .
C2 C4 C7 C17 -179.67(15) . .
C10 C3 C8 C12 -0.1(2) . .
C5 C3 C8 C12 -177.57(15) . .
C1 C6 C9 C9 56.3(2) . 2_554
C8 C3 C10 C15 -0.6(3) . .
C5 C3 C10 C15 176.91(16) . .
C7 C4 C11 C16 0.5(3) . .
C2 C4 C11 C16 -179.68(16) . .
C3 C8 C12 C13 0.2(3) . .
C8 C12 C13 C15 0.2(3) . .
C12 C13 C15 C10 -0.9(3) . .
C3 C10 C15 C13 1.1(3) . .
C17 C14 C16 C11 0.9(4) . .
C4 C11 C16 C14 -1.0(3) . .
C16 C14 C17 C7 -0.2(3) . .
C4 C7 C17 C14 -0.3(3) . .
